data_1536438
loop_
_publ_author_name
'Keefer, L. K.'
'Flippen-Anderson, J. L.'
'George, C.'
'Shanklin A. P.'
'Dunams, T. M.'
'Christodoulou, D.'
'Saavedra, J. E.'
'Sagan, E. S.'
'Bohle, D. S.'

_publ_section_title
;
 Chemistry of the Diazeniumdiolates I. Structural and Spectral
 Characteristics of the [N(O)NO]^-^ Functional Group
;
_journal_issue 4
_journal_name_full 'Nitric Oxide'
_journal_page_first 377
_journal_page_last 394
_journal_paper_doi 10.1006/niox.2001.0359
_journal_volume 5
_journal_year 2001
_chemical_formula_sum 'H4 N3 O5 S'
_chemical_name_systematic '(N H4) (S O3 N (O) N O)'
_space_group_IT_number 62
_symmetry_space_group_name_Hall '-P 2ac 2n'
_symmetry_space_group_name_H-M 'P n m a'
_cell_angle_alpha 90
_cell_angle_beta 90
_cell_angle_gamma 90
_cell_formula_units_Z 4
_cell_length_a 7.387
_cell_length_b 8.104
_cell_length_c 10.184
_cell_volume 609.658
_citation_journal_id_ASTM NIOXF5
_cod_data_source_file Keefer_NIOXF5_2001_414.cif
_cod_data_source_block H4N3O5S1
_cod_original_cell_volume 609.6575
_cod_original_formula_sum 'H4 N3 O5 S1'
_cod_database_code 1536438

loop_
_symmetry_equiv_pos_as_xyz
x,y,z
-x+1/2,-y,z+1/2
x+1/2,-y+1/2,-z+1/2
-x,y+1/2,-z
-x,-y,-z
x-1/2,y,-z-1/2
-x-1/2,y-1/2,z-1/2
x,-y-1/2,z

loop_
_atom_site_label
_atom_site_type_symbol
_atom_site_fract_x
_atom_site_fract_y
_atom_site_fract_z
_atom_site_occupancy
_atom_site_U_iso_or_equiv
N3 N 0.0478 0.5081 0.8105 0.5 0.0
H1 H -0.02 0.438 0.858 0.5 0.0
O1 O 0.2059 0.6014 0.5531 1 0.0
H2 H 0.11 0.574 0.865 0.5 0.0
N2 N -0.2005 0.75 0.4283 1 0.0
N1 N -0.0891 0.75 0.5255 1 0.0
H3 H -0.025 0.564 0.756 0.5 0.0
O4 O -0.3696 0.75 0.4652 1 0.0
O2 O 0.1535 0.75 0.3512 1 0.0
O3 O -0.1372 0.75 0.6494 1 0.0
S1 S 0.14519 0.75 0.49121 1 0.0
H4 H 0.111 0.44 0.758 0.5 0.0
